data_4318008
loop_
_publ_author_name
'P. Gall'
'N. Barrier'
'R. Gautier'
'P. Gougeon'

_publ_section_title
;
 Synthesis, Structural Trends, and Physical and Electronic Properties of
 the Reduced Molybdenum Oxides R4Mo4O11 (R = Nd-Tm and Y) Containing
 Infinite Chains of Trans-Edge-Shared Octahedral Clusters
;
_journal_name_full 'Inorganic Chemistry'
_journal_page_first 2879
_journal_page_last 2885
_journal_paper_doi 10.1021/ic011000i
_journal_volume 41
_journal_year 2002
_chemical_formula_sum 'Mo4 O11 Y4'
_chemical_formula_weight 915.40
_chemical_name_systematic
;
  ?
;
_space_group_IT_number 55
_symmetry_cell_setting orthorhombic
_symmetry_space_group_name_Hall '-P 2 2ab'
_symmetry_space_group_name_H-M 'P b a m'
_atom_sites_solution_hydrogens geom
_atom_sites_solution_primary direct
_atom_sites_solution_secondary difmap
_audit_creation_method SHELXL-97
_cell_angle_alpha 90.00
_cell_angle_beta 90.00
_cell_angle_gamma 90.00
_cell_formula_units_Z 4
_cell_length_a 10.6619(9)
_cell_length_b 15.8167(17)
_cell_length_c 5.6517(2)
_cell_measurement_temperature 293(2)
_cell_volume 953.08(13)
_computing_structure_refinement 'SHELXL-97 (Sheldrick, 1997)'
_diffrn_ambient_temperature 293(2)
_diffrn_measured_fraction_theta_full 1.000
_diffrn_measured_fraction_theta_max 1.000
_diffrn_radiation_monochromator graphite
_diffrn_radiation_source 'fine-focus sealed tube'
_diffrn_radiation_type MoK\a
_diffrn_radiation_wavelength 0.71070
_diffrn_reflns_av_R_equivalents 0.0000
_diffrn_reflns_av_sigmaI/netI 0.0891
_diffrn_reflns_limit_h_max 20
_diffrn_reflns_limit_h_min 0
_diffrn_reflns_limit_k_max 29
_diffrn_reflns_limit_k_min 0
_diffrn_reflns_limit_l_max 0
_diffrn_reflns_limit_l_min -10
_diffrn_reflns_number 3562
_diffrn_reflns_theta_full 41.95
_diffrn_reflns_theta_max 41.95
_diffrn_reflns_theta_min 2.30
_exptl_absorpt_coefficient_mu 29.193
_exptl_crystal_density_diffrn 6.380
_exptl_crystal_density_method 'not measured'
_exptl_crystal_F_000 1648
_refine_diff_density_max 2.903
_refine_diff_density_min -2.951
_refine_diff_density_rms 0.602
_refine_ls_extinction_coef 0.00158(7)
_refine_ls_extinction_expression Fc^*^=kFc[1+0.001xFc^2^\l^3^/sin(2\q)]^-1/4^
_refine_ls_extinction_method SHELXL
_refine_ls_goodness_of_fit_ref 1.004
_refine_ls_hydrogen_treatment mixed
_refine_ls_matrix_type full
_refine_ls_number_parameters 103
_refine_ls_number_reflns 3562
_refine_ls_number_restraints 0
_refine_ls_restrained_S_all 1.004
_refine_ls_R_factor_all 0.0996
_refine_ls_R_factor_gt 0.0351
_refine_ls_shift/su_max 0.001
_refine_ls_shift/su_mean 0.000
_refine_ls_structure_factor_coef Fsqd
_refine_ls_weighting_details 'calc w=1/[\s^2^(Fo^2^)+(0.0210P)^2^+0.0000P] where P=(Fo^2^+2Fc^2^)/3'
_refine_ls_weighting_scheme calc
_refine_ls_wR_factor_gt 0.0523
_refine_ls_wR_factor_ref 0.0605
_reflns_number_gt 2246
_reflns_number_total 3562
_reflns_threshold_expression >2sigma(I)
_cod_data_source_file ic011000i_8.cif
_cod_data_source_block y4mo4o11
_cod_database_code 4318008

loop_
_symmetry_equiv_pos_as_xyz
'x, y, z'
'-x+1/2, y+1/2, z'
'x+1/2, -y+1/2, z'
'-x, -y, z'
'-x, -y, -z'
'x-1/2, -y-1/2, -z'
'-x-1/2, y-1/2, -z'
'x, y, -z'

loop_
_atom_site_label
_atom_site_type_symbol
_atom_site_fract_x
_atom_site_fract_y
_atom_site_fract_z
_atom_site_U_iso_or_equiv
_atom_site_adp_type
_atom_site_occupancy
_atom_site_symmetry_multiplicity
_atom_site_calc_flag
_atom_site_refinement_flags
_atom_site_disorder_assembly
_atom_site_disorder_group
Y1 Y 0.31479(5) 0.27619(3) 0.5000 0.00431(8) Uani 1 2 d S . .
Y2 Y 0.07841(5) 0.09880(3) 0.5000 0.00418(8) Uani 1 2 d S . .
Y3 Y 0.09691(5) 0.23748(3) 0.0000 0.00425(8) Uani 1 2 d S . .
Y4 Y 0.88201(5) 0.07726(3) 0.0000 0.00483(8) Uani 1 2 d S . .
Mo1 Mo 0.36633(3) 0.084567(17) 0.27209(5) 0.00299(5) Uani 1 1 d . . .
Mo2 Mo 0.59189(4) 0.06800(3) 0.5000 0.00307(7) Uani 1 2 d S . .
Mo3 Mo 0.58318(4) 0.06005(3) 0.0000 0.00307(7) Uani 1 2 d S . .
O1 O 0.2251(2) 0.17404(14) 0.2636(5) 0.0055(4) Uani 1 1 d . . .
O2 O 0.1861(2) 0.36345(14) 0.2399(5) 0.0059(4) Uani 1 1 d . . .
O3 O 0.4589(2) 0.32668(15) 0.2470(5) 0.0059(4) Uani 1 1 d . . .
O4 O 0.4594(3) 0.1642(2) 0.5000 0.0049(6) Uani 1 2 d S . .
O5 O 0.2565(3) 0.0139(2) 0.5000 0.0050(6) Uani 1 2 d S . .
O6 O 0.4513(3) 0.1525(2) 0.0000 0.0046(6) Uani 1 2 d S . .
O7 O 0.2708(4) 0.0242(2) 0.0000 0.0047(6) Uani 1 2 d S . .
O8 O 0.5000 0.5000 0.2464(7) 0.0072(6) Uani 1 2 d S . .

loop_
_atom_site_aniso_label
_atom_site_aniso_U_11
_atom_site_aniso_U_22
_atom_site_aniso_U_33
_atom_site_aniso_U_23
_atom_site_aniso_U_13
_atom_site_aniso_U_12
Y1 0.00345(19) 0.00406(18) 0.00543(19) 0.000 0.000 -0.00031(15)
Y2 0.00258(18) 0.00437(17) 0.00559(19) 0.000 0.000 0.00019(15)
Y3 0.00338(19) 0.00418(18) 0.00520(19) 0.000 0.000 0.00003(15)
Y4 0.00335(19) 0.00503(19) 0.00611(19) 0.000 0.000 -0.00114(15)
Mo1 0.00207(10) 0.00307(10) 0.00384(11) -0.00014(9) 0.00007(9) 0.00028(8)
Mo2 0.00200(16) 0.00334(15) 0.00389(15) 0.000 0.000 -0.00002(12)
Mo3 0.00207(16) 0.00298(15) 0.00418(16) 0.000 0.000 -0.00033(13)
O1 0.0052(10) 0.0048(9) 0.0067(11) 0.0003(9) -0.0012(10) 0.0020(7)
O2 0.0057(10) 0.0066(9) 0.0056(10) 0.0013(8) -0.0007(10) 0.0027(8)
O3 0.0053(10) 0.0060(9) 0.0064(10) 0.0006(9) -0.0018(11) -0.0003(7)
O4 0.0017(14) 0.0058(14) 0.0072(15) 0.000 0.000 -0.0003(12)
O5 0.0011(14) 0.0054(15) 0.0084(15) 0.000 0.000 -0.0004(11)
O6 0.0027(14) 0.0024(13) 0.0088(16) 0.000 0.000 0.0003(11)
O7 0.0045(15) 0.0038(14) 0.0057(14) 0.000 0.000 -0.0012(11)
O8 0.0064(14) 0.0071(13) 0.0080(15) 0.000 0.000 -0.0009(11)

loop_
_atom_type_symbol
_atom_type_description
_atom_type_scat_dispersion_real
_atom_type_scat_dispersion_imag
_atom_type_scat_source
Y Y -2.7962 3.5667 'International Tables Vol C Tables 4.2.6.8 and 6.1.1.4'
Mo Mo -1.6832 0.6857 'International Tables Vol C Tables 4.2.6.8 and 6.1.1.4'
O O 0.0106 0.0060 'International Tables Vol C Tables 4.2.6.8 and 6.1.1.4'

loop_
_geom_angle_atom_site_label_1
_geom_angle_atom_site_label_2
_geom_angle_atom_site_label_3
_geom_angle
_geom_angle_site_symmetry_1
_geom_angle_site_symmetry_3
_geom_angle_publ_flag
O3 Y1 O3 79.10(13) 8_556 . ?
O3 Y1 O1 154.48(9) 8_556 . ?
O3 Y1 O1 99.44(9) . . ?
O3 Y1 O1 99.44(9) 8_556 8_556 ?
O3 Y1 O1 154.48(9) . 8_556 ?
O1 Y1 O1 70.88(13) . 8_556 ?
O3 Y1 O4 79.58(9) 8_556 . ?
O3 Y1 O4 79.58(9) . . ?
O1 Y1 O4 75.13(9) . . ?
O1 Y1 O4 75.13(9) 8_556 . ?
O3 Y1 O2 78.47(9) 8_556 8_556 ?
O3 Y1 O2 124.57(8) . 8_556 ?
O1 Y1 O2 120.85(9) . 8_556 ?
O1 Y1 O2 79.28(8) 8_556 8_556 ?
O4 Y1 O2 142.78(6) . 8_556 ?
O3 Y1 O2 124.57(8) 8_556 . ?
O3 Y1 O2 78.47(9) . . ?
O1 Y1 O2 79.28(8) . . ?
O1 Y1 O2 120.85(9) 8_556 . ?
O4 Y1 O2 142.78(6) . . ?
O2 Y1 O2 74.11(12) 8_556 . ?
O3 Y1 Mo1 117.12(6) 8_556 . ?
O3 Y1 Mo1 87.97(6) . . ?
O1 Y1 Mo1 37.63(6) . . ?
O1 Y1 Mo1 69.85(6) 8_556 . ?
O4 Y1 Mo1 37.55(7) . . ?
O2 Y1 Mo1 147.01(6) 8_556 . ?
O2 Y1 Mo1 111.95(6) . . ?
O3 Y1 Mo1 87.97(6) 8_556 8_556 ?
O3 Y1 Mo1 117.12(6) . 8_556 ?
O1 Y1 Mo1 69.85(6) . 8_556 ?
O1 Y1 Mo1 37.63(6) 8_556 8_556 ?
O4 Y1 Mo1 37.55(7) . 8_556 ?
O2 Y1 Mo1 111.95(6) 8_556 8_556 ?
O2 Y1 Mo1 147.01(6) . 8_556 ?
Mo1 Y1 Mo1 45.386(13) . 8_556 ?
O3 Y1 Mo2 102.65(6) 8_556 6_566 ?
O3 Y1 Mo2 102.65(6) . 6_566 ?
O1 Y1 Mo2 102.52(6) . 6_566 ?
O1 Y1 Mo2 102.52(6) 8_556 6_566 ?
O4 Y1 Mo2 177.07(9) . 6_566 ?
O2 Y1 Mo2 37.07(6) 8_556 6_566 ?
O2 Y1 Mo2 37.07(6) . 6_566 ?
Mo1 Y1 Mo2 140.147(16) . 6_566 ?
Mo1 Y1 Mo2 140.147(16) 8_556 6_566 ?
O3 Y1 Y2 40.17(7) 8_556 6_666 ?
O3 Y1 Y2 40.17(7) . 6_666 ?
O1 Y1 Y2 137.97(7) . 6_666 ?
O1 Y1 Y2 137.97(7) 8_556 6_666 ?
O4 Y1 Y2 84.09(9) . 6_666 ?
O2 Y1 Y2 97.74(6) 8_556 6_666 ?
O2 Y1 Y2 97.74(6) . 6_666 ?
Mo1 Y1 Y2 112.810(17) . 6_666 ?
Mo1 Y1 Y2 112.810(17) 8_556 6_666 ?
Mo2 Y1 Y2 98.837(18) 6_566 6_666 ?
O3 Y1 Y3 166.49(7) 8_556 . ?
O3 Y1 Y3 90.12(7) . . ?
O1 Y1 Y3 35.18(6) . . ?
O1 Y1 Y3 93.79(7) 8_556 . ?
O4 Y1 Y3 106.66(6) . . ?
O2 Y1 Y3 101.54(6) 8_556 . ?
O2 Y1 Y3 44.10(6) . . ?
Mo1 Y1 Y3 70.079(11) . . ?
Mo1 Y1 Y3 104.309(15) 8_556 . ?
Mo2 Y1 Y3 71.583(13) 6_566 . ?
Y2 Y1 Y3 127.391(10) 6_666 . ?
O3 Y2 O3 78.95(14) 3_455 6_566 ?
O3 Y2 O8 75.62(8) 3_455 2_545 ?
O3 Y2 O8 123.45(8) 6_566 2_545 ?
O3 Y2 O8 123.45(7) 3_455 6_566 ?
O3 Y2 O8 75.62(8) 6_566 6_566 ?
O8 Y2 O8 77.93(16) 2_545 6_566 ?
O3 Y2 O5 139.93(7) 3_455 . ?
O3 Y2 O5 139.93(7) 6_566 . ?
O8 Y2 O5 84.48(7) 2_545 . ?
O8 Y2 O5 84.48(7) 6_566 . ?
O3 Y2 O1 117.91(8) 3_455 8_556 ?
O3 Y2 O1 75.71(9) 6_566 8_556 ?
O8 Y2 O1 159.76(6) 2_545 8_556 ?
O8 Y2 O1 103.37(9) 6_566 8_556 ?
O5 Y2 O1 75.62(9) . 8_556 ?
O3 Y2 O1 75.71(9) 3_455 . ?
O3 Y2 O1 117.91(8) 6_566 . ?
O8 Y2 O1 103.37(9) 2_545 . ?
O8 Y2 O1 159.76(6) 6_566 . ?
O5 Y2 O1 75.62(9) . . ?
O1 Y2 O1 68.42(13) 8_556 . ?
O3 Y2 Mo1 143.34(7) 3_455 8_556 ?
O3 Y2 Mo1 108.14(7) 6_566 8_556 ?
O8 Y2 Mo1 122.27(2) 2_545 8_556 ?
O8 Y2 Mo1 92.78(4) 6_566 8_556 ?
O5 Y2 Mo1 37.80(7) . 8_556 ?
O1 Y2 Mo1 37.93(6) 8_556 8_556 ?
O1 Y2 Mo1 69.22(6) . 8_556 ?
O3 Y2 Mo1 108.14(7) 3_455 . ?
O3 Y2 Mo1 143.34(7) 6_566 . ?
O8 Y2 Mo1 92.78(4) 2_545 . ?
O8 Y2 Mo1 122.27(2) 6_566 . ?
O5 Y2 Mo1 37.80(7) . . ?
O1 Y2 Mo1 69.22(6) 8_556 . ?
O1 Y2 Mo1 37.93(6) . . ?
Mo1 Y2 Mo1 45.416(13) 8_556 . ?
O3 Y2 Y1 40.09(7) 3_455 6_566 ?
O3 Y2 Y1 40.09(7) 6_566 6_566 ?
O8 Y2 Y1 95.421(18) 2_545 6_566 ?
O8 Y2 Y1 95.421(18) 6_566 6_566 ?
O5 Y2 Y1 179.87(9) . 6_566 ?
O1 Y2 Y1 104.49(6) 8_556 6_566 ?
O1 Y2 Y1 104.49(6) . 6_566 ?
Mo1 Y2 Y1 142.308(15) 8_556 6_566 ?
Mo1 Y2 Y1 142.308(15) . 6_566 ?
O3 Y2 Y4 37.47(6) 3_455 1_455 ?
O3 Y2 Y4 102.89(7) 6_566 1_455 ?
O8 Y2 Y4 38.16(5) 2_545 1_455 ?
O8 Y2 Y4 102.68(7) 6_566 1_455 ?
O5 Y2 Y4 115.36(4) . 1_455 ?
O1 Y2 Y4 152.61(6) 8_556 1_455 ?
O1 Y2 Y4 89.35(6) . 1_455 ?
Mo1 Y2 Y4 147.931(14) 8_556 1_455 ?
Mo1 Y2 Y4 103.295(10) . 1_455 ?
Y1 Y2 Y4 64.582(12) 6_566 1_455 ?
O3 Y2 Y4 102.89(7) 3_455 1_456 ?
O3 Y2 Y4 37.47(6) 6_566 1_456 ?
O8 Y2 Y4 102.68(7) 2_545 1_456 ?
O8 Y2 Y4 38.16(5) 6_566 1_456 ?
O5 Y2 Y4 115.36(4) . 1_456 ?
O1 Y2 Y4 89.35(6) 8_556 1_456 ?
O1 Y2 Y4 152.61(6) . 1_456 ?
Mo1 Y2 Y4 103.295(10) 8_556 1_456 ?
Mo1 Y2 Y4 147.931(14) . 1_456 ?
Y1 Y2 Y4 64.582(12) 6_566 1_456 ?
Y4 Y2 Y4 106.205(19) 1_455 1_456 ?
O1 Y3 O1 82.60(13) . 8 ?
O1 Y3 O3 126.89(9) . 6_565 ?
O1 Y3 O3 77.75(9) 8 6_565 ?
O1 Y3 O3 77.75(9) . 3_455 ?
O1 Y3 O3 126.89(9) 8 3_455 ?
O3 Y3 O3 75.97(13) 6_565 3_455 ?
O1 Y3 O6 137.30(7) . 6_565 ?
O1 Y3 O6 137.30(7) 8 6_565 ?
O3 Y3 O6 84.37(9) 6_565 6_565 ?
O3 Y3 O6 84.37(9) 3_455 6_565 ?
O1 Y3 O2 76.95(8) . . ?
O1 Y3 O2 117.72(9) 8 . ?
O3 Y3 O2 154.72(8) 6_565 . ?
O3 Y3 O2 105.07(8) 3_455 . ?
O6 Y3 O2 70.76(9) 6_565 . ?
O1 Y3 O2 117.72(9) . 8 ?
O1 Y3 O2 76.95(8) 8 8 ?
O3 Y3 O2 105.07(8) 6_565 8 ?
O3 Y3 O2 154.72(8) 3_455 8 ?
O6 Y3 O2 70.76(9) 6_565 8 ?
O2 Y3 O2 63.12(11) . 8 ?
O1 Y3 Mo3 118.15(6) . 6_565 ?
O1 Y3 Mo3 118.15(6) 8 6_565 ?
O3 Y3 Mo3 114.66(6) 6_565 6_565 ?
O3 Y3 Mo3 114.66(6) 3_455 6_565 ?
O6 Y3 Mo3 39.12(9) 6_565 6_565 ?
O2 Y3 Mo3 41.28(5) . 6_565 ?
O2 Y3 Mo3 41.28(5) 8 6_565 ?
O1 Y3 Y4 94.38(6) . 1_455 ?
O1 Y3 Y4 94.38(6) 8 1_455 ?
O3 Y3 Y4 39.91(7) 6_565 1_455 ?
O3 Y3 Y4 39.91(7) 3_455 1_455 ?
O6 Y3 Y4 96.14(9) 6_565 1_455 ?
O2 Y3 Y4 144.74(6) . 1_455 ?
O2 Y3 Y4 144.74(6) 8 1_455 ?
Mo3 Y3 Y4 135.26(2) 6_565 1_455 ?
O1 Y3 Y2 106.36(6) . 1_554 ?
O1 Y3 Y2 40.59(6) 8 1_554 ?
O3 Y3 Y2 37.33(6) 6_565 1_554 ?
O3 Y3 Y2 100.13(7) 3_455 1_554 ?
O6 Y3 Y2 114.84(5) 6_565 1_554 ?
O2 Y3 Y2 154.67(6) . 1_554 ?
O2 Y3 Y2 94.49(6) 8 1_554 ?
Mo3 Y3 Y2 127.523(9) 6_565 1_554 ?
Y4 Y3 Y2 60.590(11) 1_455 1_554 ?
O1 Y3 Y2 40.59(6) . . ?
O1 Y3 Y2 106.36(6) 8 . ?
O3 Y3 Y2 100.13(7) 6_565 . ?
O3 Y3 Y2 37.33(6) 3_455 . ?
O6 Y3 Y2 114.84(5) 6_565 . ?
O2 Y3 Y2 94.49(6) . . ?
O2 Y3 Y2 154.67(6) 8 . ?
Mo3 Y3 Y2 127.523(9) 6_565 . ?
Y4 Y3 Y2 60.590(11) 1_455 . ?
Y2 Y3 Y2 104.139(18) 1_554 . ?
O1 Y3 Y1 36.03(6) . . ?
O1 Y3 Y1 101.36(7) 8 . ?
O3 Y3 Y1 161.66(7) 6_565 . ?
O3 Y3 Y1 90.65(7) 3_455 . ?
O6 Y3 Y1 107.09(5) 6_565 . ?
O2 Y3 Y1 40.93(5) . . ?
O2 Y3 Y1 92.41(6) 8 . ?
Mo3 Y3 Y1 82.165(13) 6_565 . ?
Y4 Y3 Y1 122.855(11) 1_455 . ?
Y2 Y3 Y1 137.435(18) 1_554 . ?
Y2 Y3 Y1 62.265(11) . . ?
O3 Y4 O3 77.93(14) 3 6_665 ?
O3 Y4 O8 123.86(8) 3 6_665 ?
O3 Y4 O8 77.00(8) 6_665 6_665 ?
O3 Y4 O8 77.00(8) 3 2_645 ?
O3 Y4 O8 123.86(8) 6_665 2_645 ?
O8 Y4 O8 76.90(16) 6_665 2_645 ?
O3 Y4 O7 138.01(8) 3 5_655 ?
O3 Y4 O7 138.01(8) 6_665 5_655 ?
O8 Y4 O7 90.99(7) 6_665 5_655 ?
O8 Y4 O7 90.99(7) 2_645 5_655 ?
O3 Y4 O2 111.66(8) 3 6_665 ?
O3 Y4 O2 74.23(8) 6_665 6_665 ?
O8 Y4 O2 108.44(9) 6_665 6_665 ?
O8 Y4 O2 161.82(6) 2_645 6_665 ?
O7 Y4 O2 71.81(9) 5_655 6_665 ?
O3 Y4 O2 74.23(8) 3 3 ?
O3 Y4 O2 111.66(8) 6_665 3 ?
O8 Y4 O2 161.82(6) 6_665 3 ?
O8 Y4 O2 108.44(9) 2_645 3 ?
O7 Y4 O2 71.81(9) 5_655 3 ?
O2 Y4 O2 61.26(11) 6_665 3 ?
O3 Y4 Mo3 115.22(7) 3 . ?
O3 Y4 Mo3 115.22(7) 6_665 . ?
O8 Y4 Mo3 120.88(4) 6_665 . ?
O8 Y4 Mo3 120.88(4) 2_645 . ?
O7 Y4 Mo3 39.68(9) 5_655 . ?
O2 Y4 Mo3 41.22(5) 6_665 . ?
O2 Y4 Mo3 41.22(5) 3 . ?
O3 Y4 Y3 40.96(7) 3 1_655 ?
O3 Y4 Y3 40.96(7) 6_665 1_655 ?
O8 Y4 Y3 91.606(17) 6_665 1_655 ?
O8 Y4 Y3 91.606(17) 2_645 1_655 ?
O7 Y4 Y3 176.68(9) 5_655 1_655 ?
O2 Y4 Y3 105.38(5) 6_665 1_655 ?
O2 Y4 Y3 105.38(5) 3 1_655 ?
Mo3 Y4 Y3 137.004(19) . 1_655 ?
O3 Y4 Y4 102.24(7) 3 5_755 ?
O3 Y4 Y4 102.24(7) 6_665 5_755 ?
O8 Y4 Y4 38.45(8) 6_665 5_755 ?
O8 Y4 Y4 38.45(8) 2_645 5_755 ?
O7 Y4 Y4 91.27(9) 5_655 5_755 ?
O2 Y4 Y4 143.96(6) 6_665 5_755 ?
O2 Y4 Y4 143.96(6) 3 5_755 ?
Mo3 Y4 Y4 130.94(2) . 5_755 ?
Y3 Y4 Y4 92.05(2) 1_655 5_755 ?
O3 Y4 Y2 38.04(6) 3 1_655 ?
O3 Y4 Y2 102.60(7) 6_665 1_655 ?
O8 Y4 Y2 102.53(7) 6_665 1_655 ?
O8 Y4 Y2 38.96(5) 2_645 1_655 ?
O7 Y4 Y2 119.33(4) 5_655 1_655 ?
O2 Y4 Y2 147.00(6) 6_665 1_655 ?
O2 Y4 Y2 91.36(6) 3 1_655 ?
Mo3 Y4 Y2 126.773(10) . 1_655 ?
Y3 Y4 Y2 62.034(11) 1_655 1_655 ?
Y4 Y4 Y2 69.030(13) 5_755 1_655 ?
O3 Y4 Y2 102.60(7) 3 1_654 ?
O3 Y4 Y2 38.04(6) 6_665 1_654 ?
O8 Y4 Y2 38.96(5) 6_665 1_654 ?
O8 Y4 Y2 102.53(7) 2_645 1_654 ?
O7 Y4 Y2 119.33(4) 5_655 1_654 ?
O2 Y4 Y2 91.36(6) 6_665 1_654 ?
O2 Y4 Y2 147.00(6) 3 1_654 ?
Mo3 Y4 Y2 126.773(10) . 1_654 ?
Y3 Y4 Y2 62.034(11) 1_655 1_654 ?
Y4 Y4 Y2 69.030(13) 5_755 1_654 ?
Y2 Y4 Y2 106.205(19) 1_655 1_654 ?
O4 Mo1 O1 86.96(13) . . ?
O4 Mo1 O5 102.35(9) . . ?
O1 Mo1 O5 88.39(12) . . ?
O4 Mo1 O7 169.06(11) . . ?
O1 Mo1 O7 86.58(12) . . ?
O5 Mo1 O7 86.29(9) . . ?
O4 Mo1 O6 86.35(9) . . ?
O1 Mo1 O6 86.93(12) . . ?
O5 Mo1 O6 169.89(11) . . ?
O7 Mo1 O6 84.49(11) . . ?
O4 Mo1 Mo1 51.22(6) . 8_556 ?
O1 Mo1 Mo1 91.33(8) . 8_556 ?
O5 Mo1 Mo1 51.48(6) . 8_556 ?
O7 Mo1 Mo1 137.77(7) . 8_556 ?
O6 Mo1 Mo1 137.56(7) . 8_556 ?
O4 Mo1 Mo2 48.75(10) . . ?
O1 Mo1 Mo2 135.69(7) . . ?
O5 Mo1 Mo2 98.77(8) . . ?
O7 Mo1 Mo2 137.25(10) . . ?
O6 Mo1 Mo2 90.83(9) . . ?
Mo1 Mo1 Mo2 61.967(8) 8_556 . ?
O4 Mo1 Mo2 99.46(8) . 5_656 ?
O1 Mo1 Mo2 136.39(7) . 5_656 ?
O5 Mo1 Mo2 48.03(10) . 5_656 ?
O7 Mo1 Mo2 91.30(9) . 5_656 ?
O6 Mo1 Mo2 136.25(10) . 5_656 ?
Mo1 Mo1 Mo2 62.305(8) 8_556 5_656 ?
Mo2 Mo1 Mo2 63.723(16) . 5_656 ?
O4 Mo1 Mo3 91.73(9) . . ?
O1 Mo1 Mo3 133.05(7) . . ?
O5 Mo1 Mo3 137.20(10) . . ?
O7 Mo1 Mo3 86.25(9) . . ?
O6 Mo1 Mo3 46.21(10) . . ?
Mo1 Mo1 Mo3 123.263(8) 8_556 . ?
Mo2 Mo1 Mo3 61.376(10) . . ?
Mo2 Mo1 Mo3 90.110(14) 5_656 . ?
O4 Mo1 Mo3 138.51(10) . 5_655 ?
O1 Mo1 Mo3 133.20(7) . 5_655 ?
O5 Mo1 Mo3 90.55(9) . 5_655 ?
O7 Mo1 Mo3 46.69(10) . 5_655 ?
O6 Mo1 Mo3 86.15(9) . 5_655 ?
Mo1 Mo1 Mo3 123.202(8) 8_556 5_655 ?
Mo2 Mo1 Mo3 90.647(14) . 5_655 ?
Mo2 Mo1 Mo3 60.954(10) 5_656 5_655 ?
Mo3 Mo1 Mo3 55.174(17) . 5_655 ?
O4 Mo1 Mo1 128.78(6) . 8 ?
O1 Mo1 Mo1 88.67(8) . 8 ?
O5 Mo1 Mo1 128.52(6) . 8 ?
O7 Mo1 Mo1 42.23(7) . 8 ?
O6 Mo1 Mo1 42.44(7) . 8 ?
Mo1 Mo1 Mo1 180.00(3) 8_556 8 ?
Mo2 Mo1 Mo1 118.033(8) . 8 ?
Mo2 Mo1 Mo1 117.695(8) 5_656 8 ?
Mo3 Mo1 Mo1 56.737(8) . 8 ?
Mo3 Mo1 Mo1 56.798(8) 5_655 8 ?
O4 Mo1 Y2 99.26(9) . . ?
O1 Mo1 Y2 44.98(7) . . ?
O5 Mo1 Y2 43.55(10) . . ?
O7 Mo1 Y2 82.29(9) . . ?
O6 Mo1 Y2 130.56(10) . . ?
Mo1 Mo1 Y2 67.292(6) 8_556 . ?
Mo2 Mo1 Y2 129.221(12) . . ?
Mo2 Mo1 Y2 91.560(13) 5_656 . ?
Mo3 Mo1 Y2 168.449(13) . . ?
Mo3 Mo1 Y2 116.277(15) 5_655 . ?
Mo1 Mo1 Y2 112.708(6) 8 . ?
O5 Mo2 O4 171.60(14) 5_656 . ?
O5 Mo2 O2 87.11(10) 5_656 6_666 ?
O4 Mo2 O2 86.94(10) . 6_666 ?
O5 Mo2 O2 87.11(10) 5_656 3 ?
O4 Mo2 O2 86.94(10) . 3 ?
O2 Mo2 O2 89.70(14) 6_666 3 ?
O5 Mo2 Mo1 138.11(7) 5_656 . ?
O4 Mo2 Mo1 48.15(8) . . ?
O2 Mo2 Mo1 134.78(7) 6_666 . ?
O2 Mo2 Mo1 92.38(7) 3 . ?
O5 Mo2 Mo1 138.11(7) 5_656 8_556 ?
O4 Mo2 Mo1 48.15(8) . 8_556 ?
O2 Mo2 Mo1 92.38(7) 6_666 8_556 ?
O2 Mo2 Mo1 134.78(7) 3 8_556 ?
Mo1 Mo2 Mo1 56.066(15) . 8_556 ?
O5 Mo2 Mo1 47.93(8) 5_656 4_655 ?
O4 Mo2 Mo1 138.37(7) . 4_655 ?
O2 Mo2 Mo1 134.69(7) 6_666 4_655 ?
O2 Mo2 Mo1 92.74(7) 3 4_655 ?
Mo1 Mo2 Mo1 90.335(14) . 4_655 ?
Mo1 Mo2 Mo1 116.277(16) 8_556 4_655 ?
O5 Mo2 Mo1 47.93(8) 5_656 5_656 ?
O4 Mo2 Mo1 138.37(7) . 5_656 ?
O2 Mo2 Mo1 92.74(7) 6_666 5_656 ?
O2 Mo2 Mo1 134.69(7) 3 5_656 ?
Mo1 Mo2 Mo1 116.277(16) . 5_656 ?
Mo1 Mo2 Mo1 90.335(14) 8_556 5_656 ?
Mo1 Mo2 Mo1 55.391(15) 4_655 5_656 ?
O5 Mo2 Mo3 89.874(14) 5_656 . ?
O4 Mo2 Mo3 90.587(14) . . ?
O2 Mo2 Mo3 137.99(7) 6_666 . ?
O2 Mo2 Mo3 48.30(7) 3 . ?
Mo1 Mo2 Mo3 60.409(13) . . ?
Mo1 Mo2 Mo3 116.406(18) 8_556 . ?
Mo1 Mo2 Mo3 60.166(12) 4_655 . ?
Mo1 Mo2 Mo3 115.507(17) 5_656 . ?
O5 Mo2 Mo3 89.874(14) 5_656 1_556 ?
O4 Mo2 Mo3 90.587(14) . 1_556 ?
O2 Mo2 Mo3 48.30(7) 6_666 1_556 ?
O2 Mo2 Mo3 137.99(7) 3 1_556 ?
Mo1 Mo2 Mo3 116.406(18) . 1_556 ?
Mo1 Mo2 Mo3 60.409(13) 8_556 1_556 ?
Mo1 Mo2 Mo3 115.507(17) 4_655 1_556 ?
Mo1 Mo2 Mo3 60.166(12) 5_656 1_556 ?
Mo3 Mo2 Mo3 173.67(2) . 1_556 ?
O5 Mo2 Mo2 93.61(10) 5_656 5_656 ?
O4 Mo2 Mo2 94.79(10) . 5_656 ?
O2 Mo2 Mo2 135.15(7) 6_666 5_656 ?
O2 Mo2 Mo2 135.15(7) 3 5_656 ?
Mo1 Mo2 Mo2 58.653(15) . 5_656 ?
Mo1 Mo2 Mo2 58.653(15) 8_556 5_656 ?
Mo1 Mo2 Mo2 57.624(14) 4_655 5_656 ?
Mo1 Mo2 Mo2 57.624(14) 5_656 5_656 ?
Mo3 Mo2 Mo2 86.849(13) . 5_656 ?
Mo3 Mo2 Mo2 86.849(13) 1_556 5_656 ?
O5 Mo2 Y1 84.76(10) 5_656 6_666 ?
O4 Mo2 Y1 86.84(10) . 6_666 ?
O2 Mo2 Y1 44.86(7) 6_666 6_666 ?
O2 Mo2 Y1 44.86(7) 3 6_666 ?
Mo1 Mo2 Y1 122.705(15) . 6_666 ?
Mo1 Mo2 Y1 122.705(15) 8_556 6_666 ?
Mo1 Mo2 Y1 121.009(16) 4_655 6_666 ?
Mo1 Mo2 Y1 121.009(16) 5_656 6_666 ?
Mo3 Mo2 Y1 93.140(13) . 6_666 ?
Mo3 Mo2 Y1 93.140(13) 1_556 6_666 ?
Mo2 Mo2 Y1 178.37(3) 5_656 6_666 ?
O6 Mo3 O7 174.42(15) . 5_655 ?
O6 Mo3 O2 86.96(10) . 3 ?
O7 Mo3 O2 88.75(10) 5_655 3 ?
O6 Mo3 O2 86.96(10) . 6_665 ?
O7 Mo3 O2 88.75(10) 5_655 6_665 ?
O2 Mo3 O2 79.41(14) 3 6_665 ?
O6 Mo3 Mo3 93.11(10) . 5_655 ?
O7 Mo3 Mo3 92.47(10) 5_655 5_655 ?
O2 Mo3 Mo3 140.29(7) 3 5_655 ?
O2 Mo3 Mo3 140.29(7) 6_665 5_655 ?
O6 Mo3 Mo1 47.85(7) . 8 ?
O7 Mo3 Mo1 135.76(6) 5_655 8 ?
O2 Mo3 Mo1 134.24(7) 3 8 ?
O2 Mo3 Mo1 89.82(7) 6_665 8 ?
Mo3 Mo3 Mo1 62.502(16) 5_655 8 ?
O6 Mo3 Mo1 47.85(7) . . ?
O7 Mo3 Mo1 135.76(6) 5_655 . ?
O2 Mo3 Mo1 89.82(7) 3 . ?
O2 Mo3 Mo1 134.24(7) 6_665 . ?
Mo3 Mo3 Mo1 62.503(16) 5_655 . ?
Mo1 Mo3 Mo1 66.526(16) 8 . ?
O6 Mo3 Mo1 136.07(6) . 5_655 ?
O7 Mo3 Mo1 47.52(7) 5_655 5_655 ?
O2 Mo3 Mo1 135.64(7) 3 5_655 ?
O2 Mo3 Mo1 90.88(7) 6_665 5_655 ?
Mo3 Mo3 Mo1 62.323(16) 5_655 5_655 ?
Mo1 Mo3 Mo1 88.304(13) 8 5_655 ?
Mo1 Mo3 Mo1 124.826(17) . 5_655 ?
O6 Mo3 Mo1 136.07(6) . 4_655 ?
O7 Mo3 Mo1 47.52(7) 5_655 4_655 ?
O2 Mo3 Mo1 90.88(7) 3 4_655 ?
O2 Mo3 Mo1 135.64(7) 6_665 4_655 ?
Mo3 Mo3 Mo1 62.323(16) 5_655 4_655 ?
Mo1 Mo3 Mo1 124.826(17) 8 4_655 ?
Mo1 Mo3 Mo1 88.304(13) . 4_655 ?
Mo1 Mo3 Mo1 66.403(16) 5_655 4_655 ?
O6 Mo3 Mo2 89.466(14) . . ?
O7 Mo3 Mo2 90.228(14) 5_655 . ?
O2 Mo3 Mo2 47.14(7) 3 . ?
O2 Mo3 Mo2 126.55(7) 6_665 . ?
Mo3 Mo3 Mo2 93.146(13) 5_655 . ?
Mo1 Mo3 Mo2 124.649(19) 8 . ?
Mo1 Mo3 Mo2 58.215(12) . . ?
Mo1 Mo3 Mo2 125.217(17) 5_655 . ?
Mo1 Mo3 Mo2 58.880(12) 4_655 . ?
O6 Mo3 Mo2 89.466(14) . 1_554 ?
O7 Mo3 Mo2 90.228(14) 5_655 1_554 ?
O2 Mo3 Mo2 126.55(7) 3 1_554 ?
O2 Mo3 Mo2 47.15(7) 6_665 1_554 ?
Mo3 Mo3 Mo2 93.146(13) 5_655 1_554 ?
Mo1 Mo3 Mo2 58.215(12) 8 1_554 ?
Mo1 Mo3 Mo2 124.649(19) . 1_554 ?
Mo1 Mo3 Mo2 58.880(12) 5_655 1_554 ?
Mo1 Mo3 Mo2 125.217(17) 4_655 1_554 ?
Mo2 Mo3 Mo2 173.67(2) . 1_554 ?
O6 Mo3 Y4 128.97(10) . . ?
O7 Mo3 Y4 45.45(10) 5_655 . ?
O2 Mo3 Y4 55.71(7) 3 . ?
O2 Mo3 Y4 55.71(7) 6_665 . ?
Mo3 Mo3 Y4 137.92(3) 5_655 . ?
Mo1 Mo3 Y4 144.083(10) 8 . ?
Mo1 Mo3 Y4 144.083(10) . . ?
Mo1 Mo3 Y4 83.013(14) 5_655 . ?
Mo1 Mo3 Y4 83.013(14) 4_655 . ?
Mo2 Mo3 Y4 87.909(14) . . ?
Mo2 Mo3 Y4 87.910(14) 1_554 . ?
Mo1 O1 Y3 139.54(13) . . ?
Mo1 O1 Y1 99.46(10) . . ?
Y3 O1 Y1 108.80(9) . . ?
Mo1 O1 Y2 97.10(9) . . ?
Y3 O1 Y2 101.25(9) . . ?
Y1 O1 Y2 107.35(11) . . ?
Mo2 O2 Mo3 84.55(9) 6_566 6_565 ?
Mo2 O2 Y1 98.08(10) 6_566 . ?
Mo3 O2 Y1 176.64(13) 6_565 . ?
Mo2 O2 Y3 126.33(11) 6_566 . ?
Mo3 O2 Y3 85.09(9) 6_565 . ?
Y1 O2 Y3 94.97(8) . . ?
Mo2 O2 Y4 123.66(10) 6_566 6_565 ?
Mo3 O2 Y4 83.07(8) 6_565 6_565 ?
Y1 O2 Y4 93.71(8) . 6_565 ?
Y3 O2 Y4 106.99(9) . 6_565 ?
Y4 O3 Y1 113.03(11) 6_565 . ?
Y4 O3 Y2 104.50(10) 6_565 6_666 ?
Y1 O3 Y2 99.74(11) . 6_666 ?
Y4 O3 Y3 99.13(11) 6_565 6_665 ?
Y1 O3 Y3 132.59(11) . 6_665 ?
Y2 O3 Y3 104.96(10) 6_666 6_665 ?
Mo1 O4 Mo1 77.56(13) . 8_556 ?
Mo1 O4 Mo2 83.09(12) . . ?
Mo1 O4 Mo2 83.09(12) 8_556 . ?
Mo1 O4 Y1 98.34(13) . . ?
Mo1 O4 Y1 98.34(13) 8_556 . ?
Mo2 O4 Y1 178.16(19) . . ?
Mo1 O5 Mo1 77.03(13) 8_556 . ?
Mo1 O5 Mo2 84.04(12) 8_556 5_656 ?
Mo1 O5 Mo2 84.04(12) . 5_656 ?
Mo1 O5 Y2 98.65(13) 8_556 . ?
Mo1 O5 Y2 98.65(13) . . ?
Mo2 O5 Y2 176.54(19) 5_656 . ?
Mo3 O6 Mo1 85.94(12) . 8 ?
Mo3 O6 Mo1 85.94(12) . . ?
Mo1 O6 Mo1 95.11(15) 8 . ?
Mo3 O6 Y3 94.40(14) . 6_665 ?
Mo1 O6 Y3 132.42(7) 8 6_665 ?
Mo1 O6 Y3 132.42(7) . 6_665 ?
Mo3 O7 Mo1 85.79(12) 5_655 . ?
Mo3 O7 Mo1 85.79(12) 5_655 8 ?
Mo1 O7 Mo1 95.54(15) . 8 ?
Mo3 O7 Y4 94.87(14) 5_655 5_655 ?
Mo1 O7 Y4 132.21(7) . 5_655 ?
Mo1 O7 Y4 132.21(7) 8 5_655 ?
Y4 O8 Y4 103.10(16) 2_655 6_565 ?
Y4 O8 Y2 102.881(16) 2_655 2 ?
Y4 O8 Y2 123.995(18) 6_565 2 ?
Y4 O8 Y2 123.995(18) 2_655 6_666 ?
Y4 O8 Y2 102.880(16) 6_565 6_666 ?
Y2 O8 Y2 102.07(16) 2 6_666 ?

loop_
_geom_bond_atom_site_label_1
_geom_bond_atom_site_label_2
_geom_bond_distance
_geom_bond_site_symmetry_2
_geom_bond_publ_flag
Y1 O3 2.245(3) 8_556 ?
Y1 O3 2.245(3) . ?
Y1 O1 2.304(2) . ?
Y1 O1 2.304(2) 8_556 ?
Y1 O4 2.349(4) . ?
Y1 O2 2.439(2) 8_556 ?
Y1 O2 2.439(2) . ?
Y1 Mo1 3.3388(6) . ?
Y1 Mo1 3.3388(6) 8_556 ?
Y1 Mo2 3.4236(7) 6_566 ?
Y1 Y2 3.4365(7) 6_666 ?
Y1 Y3 3.7090(5) . ?
Y2 O3 2.249(3) 3_455 ?
Y2 O3 2.249(3) 6_566 ?
Y2 O8 2.279(3) 2_545 ?
Y2 O8 2.279(3) 6_566 ?
Y2 O5 2.325(4) . ?
Y2 O1 2.377(3) 8_556 ?
Y2 O1 2.377(3) . ?
Y2 Mo1 3.3367(6) 8_556 ?
Y2 Mo1 3.3367(6) . ?
Y2 Y1 3.4365(7) 6_566 ?
Y2 Y4 3.5336(4) 1_455 ?
Y2 Y4 3.5336(4) 1_456 ?
Y3 O1 2.257(2) . ?
Y3 O1 2.257(2) 8 ?
Y3 O3 2.268(3) 6_565 ?
Y3 O3 2.268(3) 3_455 ?
Y3 O6 2.331(4) 6_565 ?
Y3 O2 2.591(2) . ?
Y3 O2 2.591(2) 8 ?
Y3 Mo3 3.2058(7) 6_565 ?
Y3 Y4 3.4163(7) 1_455 ?
Y3 Y2 3.5827(4) 1_554 ?
Y4 O3 2.220(3) 3 ?
Y4 O3 2.220(3) 6_665 ?
Y4 O8 2.239(2) 6_665 ?
Y4 O8 2.239(2) 2_645 ?
Y4 O7 2.287(4) 5_655 ?
Y4 O2 2.661(3) 6_665 ?
Y4 O2 2.661(3) 3 ?
Y4 Mo3 3.1977(7) . ?
Y4 Y3 3.4163(7) 1_655 ?
Y4 Y4 3.5077(10) 5_755 ?
Y4 Y2 3.5336(4) 1_655 ?
Y4 Y2 3.5336(4) 1_654 ?
Mo1 O4 2.057(3) . ?
Mo1 O1 2.067(2) . ?
Mo1 O5 2.068(3) . ?
Mo1 O7 2.077(2) . ?
Mo1 O6 2.084(2) . ?
Mo1 Mo1 2.5761(6) 8_556 ?
Mo1 Mo2 2.7407(5) . ?
Mo1 Mo2 2.7714(5) 5_656 ?
Mo1 Mo3 2.8037(5) . ?
Mo1 Mo3 2.8083(5) 5_655 ?
Mo1 Mo1 3.0756(6) 8 ?
Mo2 O5 2.072(4) 5_656 ?
Mo2 O4 2.076(4) . ?
Mo2 O2 2.084(3) 6_666 ?
Mo2 O2 2.084(3) 3 ?
Mo2 Mo1 2.7407(5) 8_556 ?
Mo2 Mo1 2.7714(5) 4_655 ?
Mo2 Mo1 2.7714(5) 5_656 ?
Mo2 Mo3 2.83017(10) . ?
Mo2 Mo3 2.83017(10) 1_556 ?
Mo2 Mo2 2.9098(9) 5_656 ?
Mo2 Y1 3.4236(7) 6_666 ?
Mo3 O6 2.029(4) . ?
Mo3 O7 2.049(4) 5_655 ?
Mo3 O2 2.123(2) 3 ?
Mo3 O2 2.123(2) 6_665 ?
Mo3 Mo3 2.5989(9) 5_655 ?
Mo3 Mo1 2.8037(5) 8 ?
Mo3 Mo1 2.8083(5) 5_655 ?
Mo3 Mo1 2.8083(5) 4_655 ?
Mo3 Mo2 2.83017(10) 1_554 ?
O2 Mo2 2.084(3) 6_566 ?
O2 Mo3 2.123(2) 6_565 ?
O2 Y4 2.661(3) 6_565 ?
O3 Y4 2.220(3) 6_565 ?
O3 Y2 2.249(3) 6_666 ?
O3 Y3 2.268(3) 6_665 ?
O4 Mo1 2.057(3) 8_556 ?
O5 Mo1 2.068(3) 8_556 ?
O5 Mo2 2.072(4) 5_656 ?
O6 Mo1 2.084(2) 8 ?
O6 Y3 2.331(4) 6_665 ?
O7 Mo3 2.049(4) 5_655 ?
O7 Mo1 2.077(2) 8 ?
O7 Y4 2.287(4) 5_655 ?
O8 Y4 2.239(2) 2_655 ?
O8 Y4 2.239(2) 6_565 ?
O8 Y2 2.279(3) 2 ?
O8 Y2 2.279(3) 6_666 ?
